data_7056076
loop_
_publ_author_name
'Panja, Anangamohan'
'Jana, Narayan Ch.'
'Adak, Sarmistha'
'Brand\~ao, Paula'
'Dlh\'a\<n, Lubor'
'Titi\<s, J\'an'
'Bo\<ca, Roman'

_publ_section_title
;
 The structure and magnetism of mono- and di-nuclear Ni(ii) complexes
 derived from {N3O}-donor Schiff base ligands
;
_journal_issue 8
_journal_name_full 'New J. Chem.'
_journal_page_first 3143
_journal_paper_doi 10.1039/C7NJ00158D
_journal_volume 41
_journal_year 2017
_chemical_formula_sum 'C35 H50 N10 Ni2 O3 S4'
_chemical_formula_weight 904.51
_space_group_crystal_system monoclinic
_space_group_IT_number 14
_space_group_name_Hall '-P 2ybc'
_space_group_name_H-M_alt 'P 1 21/c 1'
_symmetry_space_group_name_Hall '-P 2ybc'
_symmetry_space_group_name_H-M 'P 1 21/c 1'
_atom_sites_solution_hydrogens mixed
_audit_creation_method SHELXL-2014/7
_audit_update_record
;
2017-01-13 deposited with the CCDC.
2017-03-16 downloaded from the CCDC.
;
_cell_angle_alpha 90
_cell_angle_beta 104.3490(10)
_cell_angle_gamma 90
_cell_formula_units_Z 2
_cell_length_a 10.8625(3)
_cell_length_b 12.3213(3)
_cell_length_c 15.8254(4)
_cell_measurement_reflns_used 520
_cell_measurement_temperature 180(2)
_cell_measurement_theta_max 26.20
_cell_measurement_theta_min 2.78
_cell_volume 2052.00(9)
_computing_cell_refinement 'Bruker Smart'
_computing_data_collection 'Bruker Smart'
_computing_data_reduction 'Bruker Saint'
_computing_molecular_graphics 'Platon (Spek, 2008)and Mercury (CCDC)'
_computing_publication_material 'SHELXL-2013 (Sheldrick,2013)'
_computing_structure_refinement 'SHELXL-2013 (Sheldrick,2013)'
_computing_structure_solution 'SHELXS-2013 (Sheldrick,2013)'
_diffrn_ambient_temperature 180(2)
_diffrn_measured_fraction_theta_full 1.000
_diffrn_measured_fraction_theta_max 0.997
_diffrn_measurement_device_type CCD
_diffrn_measurement_method 'omega and phi scans'
_diffrn_radiation_type MoK\a
_diffrn_radiation_wavelength 0.71073
_diffrn_reflns_av_R_equivalents 0.0474
_diffrn_reflns_av_unetI/netI 0.0410
_diffrn_reflns_Laue_measured_fraction_full 1.000
_diffrn_reflns_Laue_measured_fraction_max 0.997
_diffrn_reflns_limit_h_max 14
_diffrn_reflns_limit_h_min -14
_diffrn_reflns_limit_k_max 16
_diffrn_reflns_limit_k_min -16
_diffrn_reflns_limit_l_max 17
_diffrn_reflns_limit_l_min -20
_diffrn_reflns_number 24860
_diffrn_reflns_point_group_measured_fraction_full 1.000
_diffrn_reflns_point_group_measured_fraction_max 0.997
_diffrn_reflns_theta_full 25.242
_diffrn_reflns_theta_max 27.920
_diffrn_reflns_theta_min 1.935
_diffrn_source 'fine-focus sealed tube'
_exptl_absorpt_coefficient_mu 1.169
_exptl_absorpt_correction_T_max 0.9123
_exptl_absorpt_correction_T_min 0.7205
_exptl_absorpt_correction_type multi-scan
_exptl_absorpt_process_details sadabs
_exptl_crystal_colour Green
_exptl_crystal_density_diffrn 1.464
_exptl_crystal_description Block
_exptl_crystal_F_000 948
_exptl_crystal_size_max 0.300
_exptl_crystal_size_mid 0.240
_exptl_crystal_size_min 0.080
_refine_diff_density_max 0.603
_refine_diff_density_min -0.584
_refine_diff_density_rms 0.071
_refine_ls_extinction_method none
_refine_ls_goodness_of_fit_ref 1.064
_refine_ls_hydrogen_treatment mixed
_refine_ls_matrix_type full
_refine_ls_number_parameters 257
_refine_ls_number_reflns 4912
_refine_ls_number_restraints 1
_refine_ls_restrained_S_all 1.064
_refine_ls_R_factor_all 0.0518
_refine_ls_R_factor_gt 0.0360
_refine_ls_shift/su_max 0.001
_refine_ls_shift/su_mean 0.000
_refine_ls_structure_factor_coef Fsqd
_refine_ls_weighting_details 'w=exp[0.0500(sin\q/\l)^2^)]/[\s^2^(Fo^2^)+(0.0305P)^2^+1.1724P] where P=(Fo^2^+2Fc^2^)/3'
_refine_ls_weighting_scheme calc
_refine_ls_wR_factor_gt 0.0773
_refine_ls_wR_factor_ref 0.0849
_reflns_Friedel_coverage 0.000
_reflns_number_gt 3789
_reflns_number_total 4912
_reflns_threshold_expression 'I > 2\s(I)'
_cod_data_source_file c7nj00158d2.cif
_cod_data_source_block compound-5
_cod_depositor_comments 'Adding full bibliography for 7056073--7056077.cif.'
_cod_database_code 7056076
_shelx_shelxl_version_number 2014/7
_shelx_space_group_comment
;
The symmetry employed for this shelxl refinement is uniquely defined
by the following loop, which should always be used as a source of
symmetry information in preference to the above space-group names.
They are only intended as comments.
;
_shelx_estimated_absorpt_t_min 0.721
_shelx_estimated_absorpt_t_max 0.912

loop_
_space_group_symop_operation_xyz
'x, y, z'
'-x, y+1/2, -z+1/2'
'-x, -y, -z'
'x, -y-1/2, z-1/2'

loop_
_atom_site_label
_atom_site_type_symbol
_atom_site_fract_x
_atom_site_fract_y
_atom_site_fract_z
_atom_site_U_iso_or_equiv
_atom_site_adp_type
_atom_site_occupancy
_atom_site_site_symmetry_order
_atom_site_calc_flag
_atom_site_refinement_flags_posn
_atom_site_refinement_flags_adp
_atom_site_refinement_flags_occupancy
O23 O 1.4923(13) 0.9474(12) 0.5191(11) 0.243(9) Uani 0.5 1 d D . P
C22 C 1.490(2) 1.0150(18) 0.5972(15) 0.243(9) Uani 0.5 1 d D . P
H17 H 1.175(2) 0.741(2) 0.4312(18) 0.043(8) Uiso 1 1 d . . .
Ni Ni 0.87597(2) 0.97536(2) 0.04225(2) 0.01876(8) Uani 1 1 d . . .
S1 S 1.24032(5) 1.09670(5) 0.23922(4) 0.03105(15) Uani 1 1 d . . .
S2 S 0.81025(6) 0.98226(6) 0.33278(4) 0.03630(16) Uani 1 1 d . . .
O1 O 0.80958(13) 1.12676(12) -0.00147(10) 0.0222(3) Uani 1 1 d . . .
C2 C 0.7078(2) 1.14381(18) -0.06724(14) 0.0220(5) Uani 1 1 d . . .
C3 C 0.6921(2) 1.24611(19) -0.10799(15) 0.0280(5) Uani 1 1 d . . .
H3 H 0.7552 1.3002 -0.0889 0.034 Uiso 1 1 calc R U .
C4 C 0.5872(2) 1.2700(2) -0.17515(16) 0.0341(6) Uani 1 1 d . . .
H4 H 0.5789 1.3403 -0.2006 0.041 Uiso 1 1 calc R U .
C5 C 0.4939(2) 1.1929(2) -0.20589(17) 0.0374(6) Uani 1 1 d . . .
H5 H 0.4227 1.2089 -0.2527 0.045 Uiso 1 1 calc R U .
C6 C 0.5072(2) 1.0927(2) -0.16677(16) 0.0320(6) Uani 1 1 d . . .
H6 H 0.4434 1.0395 -0.1871 0.038 Uiso 1 1 calc R U .
C7 C 0.6114(2) 1.06572(19) -0.09782(15) 0.0250(5) Uani 1 1 d . . .
C8 C 0.6094(2) 0.95893(19) -0.06051(16) 0.0278(5) Uani 1 1 d . . .
H8 H 0.5319 0.9198 -0.0779 0.033 Uiso 1 1 calc R U .
N9 N 0.70049(16) 0.91153(15) -0.00669(12) 0.0224(4) Uani 1 1 d . . .
C10 C 0.6749(2) 0.80760(18) 0.03040(16) 0.0285(5) Uani 1 1 d . . .
H10A H 0.5827 0.7922 0.0111 0.034 Uiso 1 1 calc R U .
H10B H 0.6973 0.8138 0.0948 0.034 Uiso 1 1 calc R U .
C11 C 0.7480(2) 0.71210(19) 0.00469(16) 0.0307(5) Uani 1 1 d . . .
H11A H 0.7520 0.6532 0.0478 0.037 Uiso 1 1 calc R U .
H11B H 0.6997 0.6843 -0.0527 0.037 Uiso 1 1 calc R U .
C12 C 0.8825(2) 0.73811(18) -0.00102(15) 0.0266(5) Uani 1 1 d . . .
H12A H 0.9314 0.6697 0.0036 0.032 Uiso 1 1 calc R U .
H12B H 0.8790 0.7701 -0.0590 0.032 Uiso 1 1 calc R U .
N13 N 0.95078(18) 0.81438(15) 0.06761(12) 0.0219(4) Uani 1 1 d . . .
C14 C 0.9692(2) 0.76276(19) 0.15422(15) 0.0266(5) Uani 1 1 d . . .
H14A H 0.9924 0.6857 0.1496 0.032 Uiso 1 1 calc R U .
H14B H 0.8877 0.7646 0.1715 0.032 Uiso 1 1 calc R U .
C15 C 1.0708(2) 0.81659(19) 0.22511(14) 0.0256(5) Uani 1 1 d . . .
H15A H 1.1548 0.8103 0.2116 0.031 Uiso 1 1 calc R U .
H15B H 1.0511 0.8945 0.2296 0.031 Uiso 1 1 calc R U .
C16 C 1.0723(2) 0.75890(19) 0.31000(15) 0.0257(5) Uani 1 1 d . . .
H16A H 0.9911 0.7740 0.3256 0.031 Uiso 1 1 calc R U .
H16B H 1.0765 0.6797 0.3005 0.031 Uiso 1 1 calc R U .
N17 N 1.17943(18) 0.79002(16) 0.38543(13) 0.0273(4) Uani 1 1 d . . .
C18 C 1.1665(3) 0.9032(2) 0.41503(17) 0.0362(6) Uani 1 1 d . . .
H18A H 1.2323 0.9174 0.4686 0.043 Uiso 1 1 calc R U .
H18B H 1.0825 0.9126 0.4264 0.043 Uiso 1 1 calc R U .
H18C H 1.1761 0.9541 0.3695 0.043 Uiso 1 1 calc R U .
C19 C 1.3064(2) 0.7718(2) 0.36812(18) 0.0423(7) Uani 1 1 d . . .
H19A H 1.3213 0.8264 0.3267 0.051 Uiso 1 1 calc R U .
H19B H 1.3093 0.6991 0.3435 0.051 Uiso 1 1 calc R U .
H19C H 1.3723 0.7779 0.4228 0.051 Uiso 1 1 calc R U .
N20 N 1.06446(16) 1.03623(14) 0.08631(12) 0.0215(4) Uani 1 1 d . . .
C21 C 1.13766(19) 1.06041(17) 0.15131(14) 0.0203(4) Uani 1 1 d . . .
N22 N 0.83673(18) 0.99275(15) 0.16170(13) 0.0266(4) Uani 1 1 d . . .
C23 C 0.8252(2) 0.98813(17) 0.23240(15) 0.0229(5) Uani 1 1 d . . .
H13 H 1.023(2) 0.8213(19) 0.0579(15) 0.023(6) Uiso 1 1 d . . .

loop_
_atom_site_aniso_label
_atom_site_aniso_U_11
_atom_site_aniso_U_22
_atom_site_aniso_U_33
_atom_site_aniso_U_23
_atom_site_aniso_U_13
_atom_site_aniso_U_12
O23 0.124(5) 0.237(18) 0.38(2) 0.164(15) 0.079(13) 0.012(9)
C22 0.124(5) 0.237(18) 0.38(2) 0.164(15) 0.079(13) 0.012(9)
Ni 0.01921(14) 0.01874(15) 0.01822(15) -0.00047(11) 0.00444(10) -0.00273(10)
S1 0.0287(3) 0.0369(4) 0.0240(3) -0.0072(3) -0.0003(2) -0.0041(2)
S2 0.0435(4) 0.0450(4) 0.0231(3) 0.0033(3) 0.0133(3) 0.0049(3)
O1 0.0236(7) 0.0208(8) 0.0202(8) -0.0013(6) 0.0017(6) -0.0015(6)
C2 0.0242(10) 0.0233(11) 0.0197(11) -0.0030(9) 0.0076(9) 0.0017(9)
C3 0.0336(12) 0.0256(12) 0.0249(13) 0.0001(10) 0.0074(10) 0.0029(10)
C4 0.0383(13) 0.0331(14) 0.0314(14) 0.0045(11) 0.0097(11) 0.0103(11)
C5 0.0280(12) 0.0498(17) 0.0313(14) 0.0008(13) 0.0014(10) 0.0120(11)
C6 0.0202(11) 0.0384(15) 0.0346(14) -0.0040(12) 0.0017(10) 0.0013(10)
C7 0.0213(10) 0.0273(12) 0.0266(13) -0.0016(10) 0.0060(9) 0.0041(9)
C8 0.0194(10) 0.0315(13) 0.0327(13) -0.0075(10) 0.0070(9) -0.0065(9)
N9 0.0224(9) 0.0227(10) 0.0233(10) -0.0024(8) 0.0080(7) -0.0035(7)
C10 0.0267(11) 0.0275(13) 0.0317(13) 0.0023(11) 0.0078(10) -0.0094(9)
C11 0.0337(12) 0.0244(13) 0.0337(14) -0.0032(11) 0.0077(10) -0.0070(10)
C12 0.0366(12) 0.0196(11) 0.0247(12) -0.0008(10) 0.0097(10) -0.0016(9)
N13 0.0238(9) 0.0224(10) 0.0206(10) 0.0025(8) 0.0076(8) -0.0019(8)
C14 0.0323(12) 0.0214(12) 0.0257(13) 0.0037(10) 0.0066(10) -0.0008(9)
C15 0.0256(11) 0.0272(12) 0.0238(12) 0.0067(10) 0.0056(9) 0.0014(9)
C16 0.0283(11) 0.0235(12) 0.0248(12) 0.0043(10) 0.0058(9) 0.0013(9)
N17 0.0287(10) 0.0278(11) 0.0253(11) 0.0075(9) 0.0065(8) 0.0018(8)
C18 0.0472(15) 0.0291(14) 0.0310(14) 0.0023(11) 0.0075(11) -0.0020(11)
C19 0.0265(12) 0.0606(19) 0.0389(16) 0.0093(14) 0.0065(11) 0.0084(12)
N20 0.0219(9) 0.0205(10) 0.0202(10) -0.0004(8) 0.0019(7) -0.0035(7)
C21 0.0224(10) 0.0183(11) 0.0231(12) 0.0025(9) 0.0112(9) -0.0010(8)
N22 0.0290(10) 0.0256(10) 0.0256(11) -0.0021(9) 0.0078(8) -0.0026(8)
C23 0.0221(10) 0.0184(11) 0.0287(13) -0.0006(9) 0.0072(9) 0.0000(8)

loop_
_atom_type_symbol
_atom_type_description
_atom_type_scat_dispersion_real
_atom_type_scat_dispersion_imag
_atom_type_scat_source
C C 0.0033 0.0016 'International Tables Vol C Tables 4.2.6.8 and 6.1.1.4'
H H 0.0000 0.0000 'International Tables Vol C Tables 4.2.6.8 and 6.1.1.4'
N N 0.0061 0.0033 'International Tables Vol C Tables 4.2.6.8 and 6.1.1.4'
O O 0.0106 0.0060 'International Tables Vol C Tables 4.2.6.8 and 6.1.1.4'
S S 0.1246 0.1234 'International Tables Vol C Tables 4.2.6.8 and 6.1.1.4'
Ni Ni 0.3393 1.1124 'International Tables Vol C Tables 4.2.6.8 and 6.1.1.4'

loop_
_geom_angle_atom_site_label_1
_geom_angle_atom_site_label_2
_geom_angle_atom_site_label_3
_geom_angle
_geom_angle_site_symmetry_1
_geom_angle_site_symmetry_3
O23 O23 C22 82.8(18) 3_876 .
N9 Ni N22 90.12(7) . .
N9 Ni O1 90.30(7) . .
N22 Ni O1 94.57(7) . .
N9 Ni N20 175.84(7) . .
N22 Ni N20 93.67(7) . .
O1 Ni N20 91.10(6) . .
N9 Ni N13 89.40(7) . .
N22 Ni N13 94.58(7) . .
O1 Ni N13 170.84(7) . .
N20 Ni N13 88.60(7) . .
N9 Ni N20 94.73(7) . 3_775
N22 Ni N20 175.12(7) . 3_775
O1 Ni N20 84.86(6) . 3_775
N20 Ni N20 81.50(7) . 3_775
N13 Ni N20 86.05(7) . 3_775
C2 O1 Ni 123.98(13) . .
O1 C2 C3 118.80(19) . .
O1 C2 C7 124.0(2) . .
C3 C2 C7 117.2(2) . .
C4 C3 C2 121.8(2) . .
C4 C3 H3 119.1 . .
C2 C3 H3 119.1 . .
C3 C4 C5 121.0(2) . .
C3 C4 H4 119.5 . .
C5 C4 H4 119.5 . .
C6 C5 C4 118.2(2) . .
C6 C5 H5 120.9 . .
C4 C5 H5 120.9 . .
C5 C6 C7 122.6(2) . .
C5 C6 H6 118.7 . .
C7 C6 H6 118.7 . .
C6 C7 C2 119.4(2) . .
C6 C7 C8 116.2(2) . .
C2 C7 C8 124.4(2) . .
N9 C8 C7 127.0(2) . .
N9 C8 H8 116.5 . .
C7 C8 H8 116.5 . .
C8 N9 C10 118.38(18) . .
C8 N9 Ni 125.24(16) . .
C10 N9 Ni 116.08(14) . .
N9 C10 C11 113.80(19) . .
N9 C10 H10A 108.8 . .
C11 C10 H10A 108.8 . .
N9 C10 H10B 108.8 . .
C11 C10 H10B 108.8 . .
H10A C10 H10B 107.7 . .
C12 C11 C10 115.06(19) . .
C12 C11 H11A 108.5 . .
C10 C11 H11A 108.5 . .
C12 C11 H11B 108.5 . .
C10 C11 H11B 108.5 . .
H11A C11 H11B 107.5 . .
N13 C12 C11 113.74(19) . .
N13 C12 H12A 108.8 . .
C11 C12 H12A 108.8 . .
N13 C12 H12B 108.8 . .
C11 C12 H12B 108.8 . .
H12A C12 H12B 107.7 . .
C14 N13 C12 109.47(17) . .
C14 N13 Ni 121.96(14) . .
C12 N13 Ni 110.51(13) . .
C14 N13 H13 107.3(16) . .
C12 N13 H13 104.4(16) . .
Ni N13 H13 101.5(16) . .
N13 C14 C15 113.80(18) . .
N13 C14 H14A 108.8 . .
C15 C14 H14A 108.8 . .
N13 C14 H14B 108.8 . .
C15 C14 H14B 108.8 . .
H14A C14 H14B 107.7 . .
C16 C15 C14 107.22(18) . .
C16 C15 H15A 110.3 . .
C14 C15 H15A 110.3 . .
C16 C15 H15B 110.3 . .
C14 C15 H15B 110.3 . .
H15A C15 H15B 108.5 . .
N17 C16 C15 114.97(18) . .
N17 C16 H16A 108.5 . .
C15 C16 H16A 108.5 . .
N17 C16 H16B 108.5 . .
C15 C16 H16B 108.5 . .
H16A C16 H16B 107.5 . .
C19 N17 C18 111.3(2) . .
C19 N17 C16 112.80(19) . .
C18 N17 C16 112.06(18) . .
C19 N17 H17 105.6(16) . .
C18 N17 H17 109.1(16) . .
C16 N17 H17 105.5(16) . .
N17 C18 H18A 109.5 . .
N17 C18 H18B 109.5 . .
H18A C18 H18B 109.5 . .
N17 C18 H18C 109.5 . .
H18A C18 H18C 109.5 . .
H18B C18 H18C 109.5 . .
N17 C19 H19A 109.5 . .
N17 C19 H19B 109.5 . .
H19A C19 H19B 109.5 . .
N17 C19 H19C 109.5 . .
H19A C19 H19C 109.5 . .
H19B C19 H19C 109.5 . .
C21 N20 Ni 139.92(16) . .
C21 N20 Ni 121.11(15) . 3_775
Ni N20 Ni 98.50(7) . 3_775
N20 C21 S1 178.2(2) . .
C23 N22 Ni 169.52(18) . .
N22 C23 S2 179.4(2) . .

loop_
_geom_bond_atom_site_label_1
_geom_bond_atom_site_label_2
_geom_bond_distance
_geom_bond_site_symmetry_2
O23 O23 1.46(3) 3_876
O23 C22 1.496(17) .
Ni N9 2.0298(17) .
Ni N22 2.050(2) .
Ni O1 2.0570(15) .
Ni N20 2.1291(17) .
Ni N13 2.1433(19) .
Ni N20 2.2871(19) 3_775
S1 C21 1.616(2) .
S2 C23 1.638(2) .
O1 C2 1.334(2) .
C2 C3 1.407(3) .
C2 C7 1.416(3) .
C3 C4 1.384(3) .
C3 H3 0.9500 .
C4 C5 1.387(4) .
C4 H4 0.9500 .
C5 C6 1.372(4) .
C5 H5 0.9500 .
C6 C7 1.404(3) .
C6 H6 0.9500 .
C7 C8 1.445(3) .
C8 N9 1.276(3) .
C8 H8 0.9500 .
N9 C10 1.464(3) .
C10 C11 1.530(3) .
C10 H10A 0.9900 .
C10 H10B 0.9900 .
C11 C12 1.520(3) .
C11 H11A 0.9900 .
C11 H11B 0.9900 .
C12 N13 1.488(3) .
C12 H12A 0.9900 .
C12 H12B 0.9900 .
N13 C14 1.479(3) .
N13 H13 0.84(2) .
C14 C15 1.518(3) .
C14 H14A 0.9900 .
C14 H14B 0.9900 .
C15 C16 1.516(3) .
C15 H15A 0.9900 .
C15 H15B 0.9900 .
C16 N17 1.496(3) .
C16 H16A 0.9900 .
C16 H16B 0.9900 .
N17 C19 1.488(3) .
N17 C18 1.489(3) .
N17 H17 0.95(3) .
C18 H18A 0.9800 .
C18 H18B 0.9800 .
C18 H18C 0.9800 .
C19 H19A 0.9800 .
C19 H19B 0.9800 .
C19 H19C 0.9800 .
N20 C21 1.172(3) .
N20 Ni 2.2871(19) 3_775
N22 C23 1.158(3) .

loop_
_geom_hbond_atom_site_label_D
_geom_hbond_atom_site_label_H
_geom_hbond_atom_site_label_A
_geom_hbond_distance_DH
_geom_hbond_distance_HA
_geom_hbond_distance_DA
_geom_hbond_angle_DHA
_geom_hbond_site_symmetry_A
C12 H12B N20 0.99 2.53 3.205(3) 125.4 3_775
N13 H13 O1 0.84(2) 2.31(2) 3.122(2) 164(2) 3_775
C15 H15B N22 0.99 2.61 3.304(3) 127.4 .
C16 H16B N22 0.99 2.50 3.422(3) 154.0 2_745
C18 H18C S1 0.98 2.92 3.896(3) 172.3 .
